data_2212269
loop_
_publ_author_name
'He, Hong-Shan'

_publ_section_title
;Bis[2-(4,5-dihydro-1<i>H</i>-imidazol-2-yl)phenolato-\k^2^<i>N</i>^3^,<i>O</i>]zinc(II)
 methanol solvate
;
_journal_coeditor_code KP2073
_journal_issue 2
_journal_name_full 'Acta Crystallographica Section E'
_journal_page_first m344
_journal_page_last m345
_journal_paper_doi 10.1107/S1600536806055164
_journal_volume 63
_journal_year 2007
_chemical_formula_iupac '[Zn (C9 H9 N2 O1)2] , C H4 O'
_chemical_formula_moiety 'C18 H18 N4 O2 Zn , C H4 O'
_chemical_formula_sum 'C19 H22 N4 O3 Zn'
_chemical_formula_weight 419.78
_chemical_name_systematic
;
Bis[2-(4,5-dihydro-1H-imidazol-2-yl)phenolato-\k^2^N^3^,O]zinc(II) methanol
solvate
;
_space_group_IT_number 14
_symmetry_cell_setting monoclinic
_symmetry_space_group_name_Hall '-P 2ybc'
_symmetry_space_group_name_H-M 'P 1 21/c 1'
_atom_sites_solution_hydrogens geom
_atom_sites_solution_primary direct
_atom_sites_solution_secondary difmap
_cell_angle_alpha 90.00
_cell_angle_beta 93.01(3)
_cell_angle_gamma 90.00
_cell_formula_units_Z 4
_cell_length_a 7.8657(16)
_cell_length_b 26.140(5)
_cell_length_c 9.4918(19)
_cell_measurement_reflns_used 6740
_cell_measurement_temperature 293(2)
_cell_measurement_theta_max 27.83
_cell_measurement_theta_min 2.29
_cell_volume 1948.9(7)
_computing_cell_refinement SMART
_computing_data_collection 'SMART (Bruker, 1998)'
_computing_data_reduction 'SAINT-Plus (Bruker, 1998)'
_computing_molecular_graphics 'ORTEP-3 for Windows (Farrugia, 1997)'
_computing_publication_material 'WinGX (Farrugia, 1999)'
_computing_structure_refinement 'SHELXL97 (Sheldrick, 1997)'
_computing_structure_solution 'SHELXS97 (Sheldrick, 1997)'
_diffrn_ambient_temperature 293(2)
_diffrn_measured_fraction_theta_full 0.994
_diffrn_measured_fraction_theta_max 0.994
_diffrn_measurement_device_type 'Bruker SMART 1K CCD area-detector'
_diffrn_measurement_method '\f and \w'
_diffrn_radiation_monochromator graphite
_diffrn_radiation_source 'fine-focus sealed tube'
_diffrn_radiation_type MoK\a
_diffrn_radiation_wavelength 0.71073
_diffrn_reflns_av_R_equivalents 0.0537
_diffrn_reflns_av_sigmaI/netI 0.0572
_diffrn_reflns_limit_h_max 9
_diffrn_reflns_limit_h_min -9
_diffrn_reflns_limit_k_max 25
_diffrn_reflns_limit_k_min -31
_diffrn_reflns_limit_l_max 11
_diffrn_reflns_limit_l_min -11
_diffrn_reflns_number 14014
_diffrn_reflns_theta_full 26.00
_diffrn_reflns_theta_max 26.00
_diffrn_reflns_theta_min 2.29
_diffrn_standards_decay_% 0
_exptl_absorpt_coefficient_mu 1.286
_exptl_absorpt_correction_T_max 0.768
_exptl_absorpt_correction_T_min 0.738
_exptl_absorpt_correction_type multi-scan
_exptl_absorpt_process_details '(SADABS; Sheldrick, 2002)'
_exptl_crystal_colour Colourless
_exptl_crystal_density_diffrn 1.431
_exptl_crystal_density_method 'not measured'
_exptl_crystal_description Prism
_exptl_crystal_F_000 872
_exptl_crystal_size_max 0.30
_exptl_crystal_size_mid 0.20
_exptl_crystal_size_min 0.20
_refine_diff_density_max 0.343
_refine_diff_density_min -0.419
_refine_ls_extinction_method none
_refine_ls_goodness_of_fit_ref 1.019
_refine_ls_hydrogen_treatment mixed
_refine_ls_matrix_type full
_refine_ls_number_parameters 257
_refine_ls_number_reflns 3810
_refine_ls_number_restraints 0
_refine_ls_restrained_S_all 1.019
_refine_ls_R_factor_all 0.0811
_refine_ls_R_factor_gt 0.0410
_refine_ls_shift/su_max 0.002
_refine_ls_shift/su_mean 0.000
_refine_ls_structure_factor_coef Fsqd
_refine_ls_weighting_details 'calc w = 1/[\s^2^(Fo^2^)+(0.0438P)^2^+0.7945P] where P=(Fo^2^+2Fc^2^)/3'
_refine_ls_weighting_scheme calc
_refine_ls_wR_factor_gt 0.0905
_refine_ls_wR_factor_ref 0.1067
_reflns_number_gt 2480
_reflns_number_total 3810
_reflns_threshold_expression I>2\s(I)
_cod_data_source_file kp2073.cif
_cod_data_source_block I
_cod_depositor_comments
;
The following automatic conversions were performed:
'_symmetry_cell_setting' value 'Monoclinic' changed to 'monoclinic'
according to '/home/saulius/struct/CIF-dictionaries/cif_core.dic'
dictionary named 'cif_core.dic' version 2.4.1 from 2010-06-29.

Automatic conversion script
Id: cif_fix_enum 1527 2010-12-29 10:47:43Z saulius 

The following automatic conversions were performed:

'_symmetry_cell_setting' value 'Monoclinic' changed to 'monoclinic'
according to /home/saulius/struct/CIF-dictionaries/cif_core.dic
dictionary named 'cif_core.dic' version 2.4.1 from 2010-06-29.

Automatic conversion script
Id: cif_fix_values 1715 2011-07-08 13:25:40Z adriana 
;
_cod_original_sg_symbol_H-M 'P 21/c'
_cod_database_code 2212269
_cod_database_fobs_code 2212269

loop_
_symmetry_equiv_pos_as_xyz
'x, y, z'
'-x, y+1/2, -z+1/2'
'-x, -y, -z'
'x, -y-1/2, z-1/2'

loop_
_atom_site_type_symbol
_atom_site_label
_atom_site_fract_x
_atom_site_fract_y
_atom_site_fract_z
_atom_site_U_iso_or_equiv
_atom_site_adp_type
_atom_site_calc_flag
_atom_site_refinement_flags
_atom_site_occupancy
Zn Zn1 0.42611(5) 0.628228(14) 0.31603(4) 0.04701(16) Uani d . 1
O O1 0.6400(3) 0.62844(9) 0.2222(3) 0.0561(6) Uani d . 1
O O2 0.4564(3) 0.63656(8) 0.5190(2) 0.0543(6) Uani d . 1
O O3 0.1161(4) 0.40742(11) 0.5908(3) 0.0705(8) Uani d . 1
N N1 0.3448(3) 0.69152(10) 0.2271(3) 0.0460(7) Uani d . 1
N N3 0.3024(3) 0.56437(10) 0.3231(3) 0.0447(7) Uani d . 1
N N4 0.1950(4) 0.49487(12) 0.4151(3) 0.0528(8) Uani d . 1
N N2 0.3590(4) 0.76595(12) 0.1147(3) 0.0609(9) Uani d . 1
C C1 0.1905(4) 0.72028(14) 0.2617(4) 0.0571(10) Uani d . 1
H H1A 0.1798 0.7218 0.3629 0.069 Uiso calc R 1
H H1B 0.0892 0.7044 0.2185 0.069 Uiso calc R 1
C C2 0.2160(6) 0.77329(16) 0.2020(5) 0.0813(14) Uani d . 1
H H2A 0.1159 0.7846 0.1464 0.098 Uiso calc R 1
H H2B 0.2422 0.7979 0.2763 0.098 Uiso calc R 1
C C3 0.4317(4) 0.71981(12) 0.1423(3) 0.0422(8) Uani d . 1
C C4 0.5903(4) 0.70411(12) 0.0785(3) 0.0406(7) Uani d . 1
C C5 0.6814(4) 0.65982(13) 0.1199(3) 0.0442(8) Uani d . 1
C C6 0.8280(4) 0.64817(16) 0.0472(4) 0.0593(10) Uani d . 1
H H6 0.8904 0.6191 0.0727 0.071 Uiso calc R 1
C C7 0.8815(5) 0.67821(17) -0.0592(4) 0.0693(12) Uani d . 1
H H7 0.9790 0.6693 -0.1049 0.083 Uiso calc R 1
C C8 0.7926(5) 0.72151(16) -0.0996(4) 0.0668(11) Uani d . 1
H H8 0.8289 0.7419 -0.1725 0.080 Uiso calc R 1
C C9 0.6502(5) 0.73405(14) -0.0312(4) 0.0568(10) Uani d . 1
H H9 0.5907 0.7635 -0.0583 0.068 Uiso calc R 1
C C10 0.2127(5) 0.53763(15) 0.2046(4) 0.0647(11) Uani d . 1
H H10A 0.2892 0.5309 0.1299 0.078 Uiso calc R 1
H H10B 0.1177 0.5579 0.1665 0.078 Uiso calc R 1
C C11 0.1503(5) 0.48784(15) 0.2672(4) 0.0612(10) Uani d . 1
H H11A 0.0284 0.4838 0.2501 0.073 Uiso calc R 1
H H11B 0.2081 0.4585 0.2295 0.073 Uiso calc R 1
C C12 0.2844(4) 0.53786(12) 0.4385(3) 0.0379(7) Uani d . 1
C C13 0.3495(4) 0.55268(11) 0.5801(3) 0.0378(7) Uani d . 1
C C14 0.4279(4) 0.60009(12) 0.6123(3) 0.0441(8) Uani d . 1
C C15 0.4753(5) 0.61029(14) 0.7552(4) 0.0585(10) Uani d . 1
H H15 0.5247 0.6417 0.7789 0.070 Uiso calc R 1
C C16 0.4506(5) 0.57534(16) 0.8606(4) 0.0657(11) Uani d . 1
H H16 0.4829 0.5833 0.9537 0.079 Uiso calc R 1
C C17 0.3784(5) 0.52878(16) 0.8281(4) 0.0652(11) Uani d . 1
H H17 0.3622 0.5049 0.8988 0.078 Uiso calc R 1
C C18 0.3301(5) 0.51774(14) 0.6909(4) 0.0544(9) Uani d . 1
H H18 0.2827 0.4859 0.6700 0.065 Uiso calc R 1
C C19 0.0733(6) 0.36993(15) 0.4910(5) 0.0848(14) Uani d . 1
H H19A 0.1556 0.3698 0.4198 0.127 Uiso calc R 1
H H19B -0.0375 0.3771 0.4481 0.127 Uiso calc R 1
H H19C 0.0721 0.3371 0.5362 0.127 Uiso calc R 1
H H20 0.415(4) 0.7908(13) 0.083(4) 0.056(11) Uiso d . 1
H H21 0.184(4) 0.4758(13) 0.474(3) 0.041(11) Uiso d . 1
H H23 0.185(6) 0.3968(19) 0.657(5) 0.101(18) Uiso d . 1

loop_
_atom_site_aniso_label
_atom_site_aniso_U_11
_atom_site_aniso_U_22
_atom_site_aniso_U_33
_atom_site_aniso_U_12
_atom_site_aniso_U_13
_atom_site_aniso_U_23
Zn1 0.0613(3) 0.0348(2) 0.0461(2) -0.00024(19) 0.01343(17) 0.00708(18)
O1 0.0614(14) 0.0499(15) 0.0584(15) 0.0124(12) 0.0158(12) 0.0206(12)
O2 0.0861(17) 0.0325(14) 0.0455(13) -0.0115(12) 0.0133(12) -0.0014(11)
O3 0.078(2) 0.0519(18) 0.080(2) -0.0003(15) -0.0101(17) 0.0144(16)
N1 0.0499(16) 0.0397(17) 0.0494(17) 0.0029(13) 0.0131(13) 0.0100(13)
N3 0.0586(17) 0.0370(16) 0.0392(15) -0.0024(13) 0.0095(13) 0.0023(13)
N4 0.073(2) 0.0424(19) 0.0429(18) -0.0166(16) 0.0032(15) 0.0073(16)
N2 0.076(2) 0.0400(19) 0.069(2) 0.0128(17) 0.0236(17) 0.0243(16)
C1 0.053(2) 0.059(3) 0.060(2) 0.0080(18) 0.0107(18) 0.0042(19)
C2 0.088(3) 0.060(3) 0.099(3) 0.025(2) 0.041(3) 0.025(2)
C3 0.0515(19) 0.037(2) 0.0382(18) -0.0013(15) 0.0001(15) 0.0046(15)
C4 0.0482(19) 0.0350(18) 0.0385(17) -0.0050(15) 0.0017(14) 0.0032(15)
C5 0.050(2) 0.042(2) 0.0404(19) -0.0024(16) 0.0036(15) 0.0029(16)
C6 0.050(2) 0.062(2) 0.066(2) 0.0080(18) 0.0124(18) 0.013(2)
C7 0.051(2) 0.091(3) 0.068(3) 0.001(2) 0.0231(19) 0.015(2)
C8 0.066(3) 0.072(3) 0.064(3) -0.010(2) 0.022(2) 0.021(2)
C9 0.067(2) 0.051(2) 0.053(2) -0.0034(18) 0.0090(18) 0.0170(18)
C10 0.091(3) 0.055(3) 0.047(2) -0.010(2) 0.000(2) 0.0008(19)
C11 0.071(2) 0.057(3) 0.056(2) -0.013(2) 0.0007(19) -0.0060(19)
C12 0.0412(17) 0.0300(18) 0.0433(18) 0.0033(14) 0.0101(14) 0.0002(15)
C13 0.0472(18) 0.0295(17) 0.0375(17) 0.0026(14) 0.0092(14) 0.0030(14)
C14 0.054(2) 0.036(2) 0.0423(19) 0.0017(15) 0.0116(15) -0.0001(16)
C15 0.078(3) 0.048(2) 0.050(2) -0.0104(19) 0.0062(19) -0.0073(19)
C16 0.090(3) 0.068(3) 0.038(2) -0.004(2) 0.0024(19) -0.003(2)
C17 0.098(3) 0.058(3) 0.040(2) -0.008(2) 0.006(2) 0.0089(19)
C18 0.072(2) 0.043(2) 0.049(2) -0.0082(18) 0.0053(18) 0.0064(17)
C19 0.094(3) 0.051(3) 0.107(4) -0.017(2) -0.013(3) -0.001(3)

loop_
_atom_type_symbol
_atom_type_description
_atom_type_scat_dispersion_real
_atom_type_scat_dispersion_imag
_atom_type_scat_source
C C 0.0033 0.0016 'International Tables Vol C Tables 4.2.6.8 and 6.1.1.4'
H H 0.0000 0.0000 'International Tables Vol C Tables 4.2.6.8 and 6.1.1.4'
N N 0.0061 0.0033 'International Tables Vol C Tables 4.2.6.8 and 6.1.1.4'
O O 0.0106 0.0060 'International Tables Vol C Tables 4.2.6.8 and 6.1.1.4'
Zn Zn 0.2839 1.4301 'International Tables Vol C Tables 4.2.6.8 and 6.1.1.4'

loop_
_geom_angle_atom_site_label_1
_geom_angle_atom_site_label_2
_geom_angle_atom_site_label_3
_geom_angle
_geom_angle_publ_flag
N3 Zn1 O2 95.63(10) y
N3 Zn1 O1 117.85(10) y
O2 Zn1 O1 112.97(11) y
N3 Zn1 N1 126.35(12) y
O2 Zn1 N1 110.77(10) y
O1 Zn1 N1 94.11(10) y
C5 O1 Zn1 126.1(2) ?
C14 O2 Zn1 124.4(2) ?
C19 O3 H23 113(3) ?
C3 N1 C1 108.0(3) ?
C3 N1 Zn1 125.0(2) ?
C1 N1 Zn1 126.2(2) ?
C12 N3 C10 108.6(3) ?
C12 N3 Zn1 124.2(2) ?
C10 N3 Zn1 127.2(2) ?
C12 N4 C11 111.6(3) ?
C12 N4 H21 121(3) ?
C11 N4 H21 127(3) ?
C3 N2 C2 110.0(3) ?
C3 N2 H20 122(2) ?
C2 N2 H20 122(2) ?
N1 C1 C2 104.8(3) ?
N1 C1 H1A 110.8 ?
C2 C1 H1A 110.8 ?
N1 C1 H1B 110.8 ?
C2 C1 H1B 110.8 ?
H1A C1 H1B 108.9 ?
N2 C2 C1 102.4(3) ?
N2 C2 H2A 111.3 ?
C1 C2 H2A 111.3 ?
N2 C2 H2B 111.3 ?
C1 C2 H2B 111.3 ?
H2A C2 H2B 109.2 ?
N1 C3 N2 113.1(3) ?
N1 C3 C4 125.1(3) ?
N2 C3 C4 121.8(3) ?
C9 C4 C5 118.7(3) ?
C9 C4 C3 118.3(3) ?
C5 C4 C3 123.0(3) ?
O1 C5 C4 125.0(3) ?
O1 C5 C6 117.7(3) ?
C4 C5 C6 117.4(3) ?
C7 C6 C5 122.1(4) ?
C7 C6 H6 119.0 ?
C5 C6 H6 119.0 ?
C6 C7 C8 120.6(3) ?
C6 C7 H7 119.7 ?
C8 C7 H7 119.7 ?
C9 C8 C7 118.9(3) ?
C9 C8 H8 120.5 ?
C7 C8 H8 120.5 ?
C8 C9 C4 122.4(4) ?
C8 C9 H9 118.8 ?
C4 C9 H9 118.8 ?
N3 C10 C11 105.0(3) ?
N3 C10 H10A 110.7 ?
C11 C10 H10A 110.7 ?
N3 C10 H10B 110.7 ?
C11 C10 H10B 110.7 ?
H10A C10 H10B 108.8 ?
N4 C11 C10 101.8(3) ?
N4 C11 H11A 111.4 ?
C10 C11 H11A 111.4 ?
N4 C11 H11B 111.4 ?
C10 C11 H11B 111.4 ?
H11A C11 H11B 109.3 ?
N3 C12 N4 112.6(3) ?
N3 C12 C13 125.4(3) ?
N4 C12 C13 122.0(3) ?
C18 C13 C14 118.1(3) ?
C18 C13 C12 117.9(3) ?
C14 C13 C12 124.0(3) ?
O2 C14 C13 125.0(3) ?
O2 C14 C15 117.4(3) ?
C13 C14 C15 117.6(3) ?
C16 C15 C14 122.2(3) ?
C16 C15 H15 118.9 ?
C14 C15 H15 118.9 ?
C17 C16 C15 119.9(4) ?
C17 C16 H16 120.1 ?
C15 C16 H16 120.1 ?
C18 C17 C16 119.5(3) ?
C18 C17 H17 120.3 ?
C16 C17 H17 120.3 ?
C17 C18 C13 122.6(3) ?
C17 C18 H18 118.7 ?
C13 C18 H18 118.7 ?
O3 C19 H19A 109.5 ?
O3 C19 H19B 109.5 ?
H19A C19 H19B 109.5 ?
O3 C19 H19C 109.5 ?
H19A C19 H19C 109.5 ?
H19B C19 H19C 109.5 ?

loop_
_geom_bond_atom_site_label_1
_geom_bond_atom_site_label_2
_geom_bond_distance
_geom_bond_publ_flag
Zn1 N3 1.935(3) y
Zn1 O2 1.941(2) y
Zn1 O1 1.944(2) y
Zn1 N1 1.950(3) y
O1 C5 1.325(4) ?
O2 C14 1.328(4) ?
O3 C19 1.392(5) ?
O3 H23 0.85(5) ?
N1 C3 1.312(4) ?
N1 C1 1.479(4) ?
N3 C12 1.310(4) ?
N3 C10 1.473(4) ?
N4 C12 1.338(4) ?
N4 C11 1.441(4) ?
N4 H21 0.76(3) ?
N2 C3 1.354(4) ?
N2 C2 1.445(5) ?
N2 H20 0.85(3) ?
C1 C2 1.514(5) ?
C1 H1A 0.9700 ?
C1 H1B 0.9700 ?
C2 H2A 0.9700 ?
C2 H2B 0.9700 ?
C3 C4 1.473(4) ?
C4 C9 1.404(4) ?
C4 C5 1.407(4) ?
C5 C6 1.408(5) ?
C6 C7 1.364(5) ?
C6 H6 0.9300 ?
C7 C8 1.375(5) ?
C7 H7 0.9300 ?
C8 C9 1.364(5) ?
C8 H8 0.9300 ?
C9 H9 0.9300 ?
C10 C11 1.523(5) ?
C10 H10A 0.9700 ?
C10 H10B 0.9700 ?
C11 H11A 0.9700 ?
C11 H11B 0.9700 ?
C12 C13 1.465(4) ?
C13 C18 1.407(4) ?
C13 C14 1.411(4) ?
C14 C15 1.413(5) ?
C15 C16 1.376(5) ?
C15 H15 0.9300 ?
C16 C17 1.371(5) ?
C16 H16 0.9300 ?
C17 C18 1.368(5) ?
C17 H17 0.9300 ?
C18 H18 0.9300 ?
C19 H19A 0.9600 ?
C19 H19B 0.9600 ?
C19 H19C 0.9600 ?

loop_
_geom_hbond_atom_site_label_D
_geom_hbond_atom_site_label_H
_geom_hbond_atom_site_label_A
_geom_hbond_site_symmetry_A
_geom_hbond_distance_DH
_geom_hbond_distance_HA
_geom_hbond_distance_DA
_geom_hbond_angle_DHA
N2 H20 O2 4_575 0.85(3) 2.03(4) 2.825(4) 157(3)
O3 H23 O1 3_666 0.85(5) 1.86(5) 2.712(4) 171(5)
N4 H21 O3 . 0.76(3) 2.18(3) 2.915(4) 163(3)

loop_
_geom_torsion_atom_site_label_1
_geom_torsion_atom_site_label_2
_geom_torsion_atom_site_label_3
_geom_torsion_atom_site_label_4
_geom_torsion
N3 Zn1 O1 C5 126.8(3)
O2 Zn1 O1 C5 -123.1(3)
N1 Zn1 O1 C5 -8.5(3)
N3 Zn1 O2 C14 12.9(3)
O1 Zn1 O2 C14 -110.6(3)
N1 Zn1 O2 C14 145.3(2)
N3 Zn1 N1 C3 -132.7(3)
O2 Zn1 N1 C3 113.2(3)
O1 Zn1 N1 C3 -3.3(3)
N3 Zn1 N1 C1 58.6(3)
O2 Zn1 N1 C1 -55.6(3)
O1 Zn1 N1 C1 -172.0(3)
O2 Zn1 N3 C12 -9.2(3)
O1 Zn1 N3 C12 110.5(2)
N1 Zn1 N3 C12 -130.2(2)
O2 Zn1 N3 C10 170.2(3)
O1 Zn1 N3 C10 -70.1(3)
N1 Zn1 N3 C10 49.2(3)
C3 N1 C1 C2 -8.8(4)
Zn1 N1 C1 C2 161.6(3)
C3 N2 C2 C1 -12.0(5)
N1 C1 C2 N2 12.2(4)
C1 N1 C3 N2 1.3(4)
Zn1 N1 C3 N2 -169.1(2)
C1 N1 C3 C4 -177.3(3)
Zn1 N1 C3 C4 12.3(5)
C2 N2 C3 N1 7.3(5)
C2 N2 C3 C4 -174.1(3)
N1 C3 C4 C9 167.4(3)
N2 C3 C4 C9 -11.0(5)
N1 C3 C4 C5 -10.7(5)
N2 C3 C4 C5 170.8(3)
Zn1 O1 C5 C4 11.9(5)
Zn1 O1 C5 C6 -168.4(2)
C9 C4 C5 O1 179.5(3)
C3 C4 C5 O1 -2.4(5)
C9 C4 C5 C6 -0.3(5)
C3 C4 C5 C6 177.9(3)
O1 C5 C6 C7 -179.7(4)
C4 C5 C6 C7 0.0(6)
C5 C6 C7 C8 0.0(6)
C6 C7 C8 C9 0.2(6)
C7 C8 C9 C4 -0.5(6)
C5 C4 C9 C8 0.5(5)
C3 C4 C9 C8 -177.8(3)
C12 N3 C10 C11 -4.7(4)
Zn1 N3 C10 C11 175.8(2)
C12 N4 C11 C10 -5.8(4)
N3 C10 C11 N4 6.1(4)
C10 N3 C12 N4 1.2(4)
Zn1 N3 C12 N4 -179.3(2)
C10 N3 C12 C13 -177.5(3)
Zn1 N3 C12 C13 2.0(4)
C11 N4 C12 N3 3.2(4)
C11 N4 C12 C13 -178.0(3)
N3 C12 C13 C18 -175.2(3)
N4 C12 C13 C18 6.3(5)
N3 C12 C13 C14 5.8(5)
N4 C12 C13 C14 -172.8(3)
Zn1 O2 C14 C13 -9.4(4)
Zn1 O2 C14 C15 172.6(2)
C18 C13 C14 O2 179.3(3)
C12 C13 C14 O2 -1.7(5)
C18 C13 C14 C15 -2.7(5)
C12 C13 C14 C15 176.3(3)
O2 C14 C15 C16 179.6(3)
C13 C14 C15 C16 1.5(5)
C14 C15 C16 C17 0.2(6)
C15 C16 C17 C18 -0.5(6)
C16 C17 C18 C13 -0.9(6)
C14 C13 C18 C17 2.5(5)
C12 C13 C18 C17 -176.6(3)
